data_7160409
loop_
_publ_author_name
'Shen, Cheng-Ping'
'Zhu, Hai-Tao'
'Li, Guo-Hua'
'Chang, Xin'
'Xi, Jia-Jun'
'Zhou, Ni-Ni'
'Zhou, An-Xi'

_publ_section_title
;
 Meyer-Schuster rearrangement/allylic alkenylation of propynolaldehydes
 with olefins to synthesize skipped 1,4-dienes.
;
_journal_issue 16
_journal_name_full 'Organic &amp; biomolecular chemistry'
_journal_page_first 3870
_journal_page_last 3874
_journal_paper_doi 10.1039/d5ob00173k
_journal_volume 23
_journal_year 2025
_chemical_formula_moiety 'C36 H24 O2'
_chemical_formula_sum 'C36 H24 O2'
_chemical_formula_weight 488.55
_space_group_crystal_system monoclinic
_space_group_IT_number 15
_space_group_name_Hall '-C 2yc'
_space_group_name_H-M_alt 'C 1 2/c 1'
_atom_sites_solution_hydrogens geom
_atom_sites_solution_primary dual
_audit_creation_date 2023-10-13
_audit_creation_method
;
Olex2 1.5
(compiled 2023.03.06 svn.rbb2c1857 for OlexSys, GUI svn.r6748)
;
_audit_update_record
;
2025-01-25 deposited with the CCDC.	2025-03-13 downloaded from the CCDC.
;
_cell_angle_alpha 90
_cell_angle_beta 106.5380(10)
_cell_angle_gamma 90
_cell_formula_units_Z 8
_cell_length_a 16.0351(2)
_cell_length_b 19.3964(2)
_cell_length_c 17.3183(2)
_cell_measurement_reflns_used 17039
_cell_measurement_temperature 291(2)
_cell_measurement_theta_max 75.7770
_cell_measurement_theta_min 2.6940
_cell_volume 5163.56(11)
_computing_cell_refinement 'CrysAlisPro 1.171.42.93a (Rigaku OD, 2023)'
_computing_data_collection 'CrysAlisPro 1.171.42.93a (Rigaku OD, 2023)'
_computing_data_reduction 'CrysAlisPro 1.171.42.93a (Rigaku OD, 2023)'
_computing_molecular_graphics 'Olex2 1.5 (Dolomanov et al., 2009)'
_computing_publication_material 'Olex2 1.5 (Dolomanov et al., 2009)'
_computing_structure_refinement 'SHELXL 2018/3 (Sheldrick, 2015)'
_computing_structure_solution 'SHELXT 2018/2 (Sheldrick, 2018)'
_diffrn_ambient_environment air
_diffrn_ambient_temperature 291(2)
_diffrn_detector 'Hybrid Pixel Array Detector'
_diffrn_detector_area_resol_mean 10.0000
_diffrn_detector_type HyPix
_diffrn_measured_fraction_theta_full 0.997
_diffrn_measured_fraction_theta_max 0.943
_diffrn_measurement_details
;
List of Runs (angles in degrees, time in seconds):

  # Type    Start    End  Width  t~exp~   \w     \q     \k     \f   Frames
#--------------------------------------------------------------------------
  1  \w    -73.00 -25.75   0.75    1.50    -- -100.00  61.00 150.00   63
  2  \w    -54.00 -25.50   0.75    1.50    -- -100.00  45.00 150.00   38
  3  \w    -55.00 -25.75   0.75    1.50    -- -100.00  45.00 120.00   39
  4  \w    -55.00 -25.75   0.75    1.50    -- -100.00  45.00  90.00   39
  5  \w    -55.00 -25.75   0.75    1.50    -- -100.00  45.00  60.00   39
  6  \w    -45.00  31.50   0.75    0.50    --  -45.30  37.00  60.00  102
  7  \w     27.00  62.25   0.75    0.50    --   45.30  57.00  30.00   47
  8  \w     72.00 118.50   0.75    0.50    --   45.30  57.00  30.00   62
  9  \w     76.00 102.25   0.75    0.50    --   45.30 135.00  95.00   35
 10  \w     98.00 123.50   0.75    1.50    --  109.64 135.00  95.00   34
 11  \w     70.00 131.50   0.75    1.50    --  109.64 134.00 -83.00   82
 12  \w     70.00  96.25   0.75    0.50    --   45.30 134.00 -83.00   35
 13  \w    112.00 158.50   0.75    1.50    --  109.64  45.00-150.00   62
 14  \w     52.00  99.25   0.75    1.50    --  109.64 -77.00-180.00   63
 15  \w     73.00  99.25   0.75    1.50    --  109.64 -77.00-150.00   35
 16  \w     27.00  94.50   0.75    0.50    --   45.30-134.00-151.00   90
 17  \w     41.00  74.00   0.75    0.50    --   45.30-135.00  29.00   44
 18  \w     53.00  78.50   0.75    1.50    --  109.64-135.00  29.00   34
 19  \w     38.00  72.50   0.75    1.50    --  109.64 -94.00  60.00   46
 20  \w     54.00  79.50   0.75    1.50    --  109.64-134.00-151.00   34
 21  \w     68.00 111.50   0.75    1.50    --  109.64-125.00-120.00   58
 22  \w   -118.00 -65.50   0.75    1.50    -- -100.00 135.00  95.00   70
 23  \w   -115.00 -70.75   0.75    1.50    -- -100.00 134.00 -83.00   59
 24  \w   -112.00 -34.00   0.75    1.50    -- -100.00 125.00-120.00  104
 25  \w   -160.00 -91.75   0.75    1.50    -- -100.00 -94.00  90.00   91
 26  \w   -163.00 -91.75   0.75    1.50    -- -100.00 -61.00 -60.00   95
 27  \w   -139.00 -91.00   0.75    1.50    -- -100.00-134.00-151.00   64
 28  \w   -171.00 -81.75   0.75    1.50    -- -100.00-125.00-120.00  119
;
_diffrn_measurement_device 'four-circle diffractometer'
_diffrn_measurement_device_type 'ROD, Synergy Custom system, HyPix'
_diffrn_measurement_method '\w scans'
_diffrn_orient_matrix_type 'CrysAlisPro convention (1999,Acta A55,543-557)'
_diffrn_orient_matrix_UB_11 -0.0462916000
_diffrn_orient_matrix_UB_12 -0.0363579000
_diffrn_orient_matrix_UB_13 -0.0797984000
_diffrn_orient_matrix_UB_21 0.0243824000
_diffrn_orient_matrix_UB_22 -0.0705994000
_diffrn_orient_matrix_UB_23 0.0409509000
_diffrn_orient_matrix_UB_31 -0.0854289000
_diffrn_orient_matrix_UB_32 -0.0004113000
_diffrn_orient_matrix_UB_33 0.0239713000
_diffrn_radiation_monochromator mirror
_diffrn_radiation_probe x-ray
_diffrn_radiation_type 'Cu K\a'
_diffrn_radiation_wavelength 1.54184
_diffrn_reflns_av_R_equivalents 0.0382
_diffrn_reflns_av_unetI/netI 0.0356
_diffrn_reflns_Laue_measured_fraction_full 0.997
_diffrn_reflns_Laue_measured_fraction_max 0.943
_diffrn_reflns_limit_h_max 15
_diffrn_reflns_limit_h_min -19
_diffrn_reflns_limit_k_max 23
_diffrn_reflns_limit_k_min -23
_diffrn_reflns_limit_l_max 21
_diffrn_reflns_limit_l_min -20
_diffrn_reflns_number 20264
_diffrn_reflns_point_group_measured_fraction_full 0.997
_diffrn_reflns_point_group_measured_fraction_max 0.943
_diffrn_reflns_theta_full 67.684
_diffrn_reflns_theta_max 76.849
_diffrn_reflns_theta_min 3.669
_diffrn_source 'Rotating-anode X-ray tube'
_diffrn_source_type 'Rigaku (Cu) X-ray Source'
_exptl_absorpt_coefficient_mu 0.598
_exptl_absorpt_correction_T_max 1.00000
_exptl_absorpt_correction_T_min 0.63288
_exptl_absorpt_correction_type multi-scan
_exptl_absorpt_process_details
;
CrysAlisPro 1.171.42.93a (Rigaku Oxford Diffraction, 2023)
Empirical absorption correction using spherical harmonics,
implemented in SCALE3 ABSPACK scaling algorithm.
;
_exptl_crystal_colour 'clear dark yellow'
_exptl_crystal_colour_lustre clear
_exptl_crystal_colour_modifier dark
_exptl_crystal_colour_primary yellow
_exptl_crystal_density_diffrn 1.257
_exptl_crystal_description block
_exptl_crystal_F_000 2048
_exptl_crystal_size_max 0.23
_exptl_crystal_size_mid 0.21
_exptl_crystal_size_min 0.14
_refine_diff_density_max 0.214
_refine_diff_density_min -0.193
_refine_diff_density_rms 0.047
_refine_ls_extinction_coef 0.00043(10)
_refine_ls_extinction_expression Fc^*^=kFc[1+0.001xFc^2^\l^3^/sin(2\q)]^-1/4^
_refine_ls_extinction_method 'SHELXL-2018/3 (Sheldrick 2018)'
_refine_ls_goodness_of_fit_ref 1.036
_refine_ls_hydrogen_treatment constr
_refine_ls_matrix_type full
_refine_ls_number_parameters 345
_refine_ls_number_reflns 5135
_refine_ls_number_restraints 0
_refine_ls_restrained_S_all 1.036
_refine_ls_R_factor_all 0.0580
_refine_ls_R_factor_gt 0.0514
_refine_ls_shift/su_max 0.001
_refine_ls_shift/su_mean 0.000
_refine_ls_structure_factor_coef Fsqd
_refine_ls_weighting_details 'w=1/[\s^2^(Fo^2^)+(0.0762P)^2^+1.5336P] where P=(Fo^2^+2Fc^2^)/3'
_refine_ls_weighting_scheme calc
_refine_ls_wR_factor_gt 0.1397
_refine_ls_wR_factor_ref 0.1456
_reflns_Friedel_coverage 0.000
_reflns_number_gt 4391
_reflns_number_total 5135
_reflns_threshold_expression 'I > 2\s(I)'
_cod_data_source_file d5ob00173k2.cif
_cod_data_source_block zhu_1014_auto
_cod_depositor_comments 'Adding full bibliography for 7160406--7160410.cif.'
_cod_database_code 7160409
_shelx_shelxl_version_number 2018/3
_shelx_space_group_comment
;
The symmetry employed for this shelxl refinement is uniquely defined
by the following loop, which should always be used as a source of
symmetry information in preference to the above space-group names.
They are only intended as comments.
;
_shelx_estimated_absorpt_t_max 0.921
_shelx_estimated_absorpt_t_min 0.875
_olex2_refinement_description
;
1. Fixed Uiso
 At 1.2 times of:
  All C(H) groups
 At 1.5 times of:
  All O(H) groups
2.a Aromatic/amide H refined with riding coordinates:
 C3(H3), C4(H4), C5(H5), C6(H6), C12(H12), C13(H13), C14(H14), C15(H15),
 C20(H20), C21(H21), C22(H22), C23(H23), C24(H24), C26(H26), C27(H27), C28(H28),
  C29(H29), C30(H30), C32(H32), C33(H33), C34(H34), C35(H35), C36(H36)
2.b Idealised tetrahedral OH refined as rotating group:
 O2(H2)
;
_olex2_submission_special_instructions 'No special instructions were received'
_oxdiff_exptl_absorpt_empirical_details
;
Empirical correction (ABSPACK) includes:
- Absorption correction using spherical harmonics
- Frame scaling
;
_oxdiff_exptl_absorpt_empirical_full_max 2.869
_oxdiff_exptl_absorpt_empirical_full_min 0.347

loop_
_space_group_symop_operation_xyz
'x, y, z'
'-x, y, -z+1/2'
'x+1/2, y+1/2, z'
'-x+1/2, y+1/2, -z+1/2'
'-x, -y, -z'
'x, -y, z-1/2'
'-x+1/2, -y+1/2, -z'
'x+1/2, -y+1/2, z-1/2'

loop_
_atom_site_label
_atom_site_type_symbol
_atom_site_fract_x
_atom_site_fract_y
_atom_site_fract_z
_atom_site_U_iso_or_equiv
_atom_site_adp_type
_atom_site_occupancy
_atom_site_site_symmetry_order
_atom_site_calc_flag
_atom_site_refinement_flags_posn
_atom_site_refinement_flags_adp
_atom_site_refinement_flags_occupancy
_atom_site_disorder_assembly
_atom_site_disorder_group
O1 O 0.62192(7) 0.29281(6) 0.37137(7) 0.0703(3) Uani 1 1 d . . . . .
O2 O 0.25349(7) 0.35651(6) 0.20966(6) 0.0643(3) Uani 1 1 d . . . . .
H2 H 0.284652 0.340704 0.183765 0.096 Uiso 1 1 calc R U . . .
C1 C 0.54539(10) 0.30700(8) 0.36134(8) 0.0565(3) Uani 1 1 d . . . . .
C2 C 0.50749(9) 0.37657(7) 0.35315(9) 0.0572(3) Uani 1 1 d . . . . .
C3 C 0.55148(11) 0.43874(9) 0.36721(11) 0.0708(4) Uani 1 1 d . . . . .
H3 H 0.611667 0.440357 0.377881 0.085 Uiso 1 1 calc R U . . .
C4 C 0.50406(12) 0.49800(9) 0.36500(13) 0.0819(5) Uani 1 1 d . . . . .
H4 H 0.532041 0.540489 0.373865 0.098 Uiso 1 1 calc R U . . .
C5 C 0.41438(12) 0.49450(9) 0.34955(12) 0.0765(5) Uani 1 1 d . . . . .
H5 H 0.383175 0.534851 0.349942 0.092 Uiso 1 1 calc R U . . .
C6 C 0.37023(10) 0.43245(8) 0.33358(10) 0.0656(4) Uani 1 1 d . . . . .
H6 H 0.310017 0.431200 0.322737 0.079 Uiso 1 1 calc R U . . .
C7 C 0.41689(9) 0.37203(7) 0.33394(8) 0.0556(3) Uani 1 1 d . . . . .
C8 C 0.39172(10) 0.29717(7) 0.32659(8) 0.0554(3) Uani 1 1 d . . . . .
C9 C 0.47109(10) 0.25884(8) 0.35260(8) 0.0569(3) Uani 1 1 d . . . . .
C10 C 0.47387(11) 0.18922(8) 0.36558(9) 0.0624(4) Uani 1 1 d . . . . .
C11 C 0.39227(13) 0.15391(8) 0.35118(9) 0.0689(4) Uani 1 1 d . . . . .
C12 C 0.38987(17) 0.08201(9) 0.36538(11) 0.0874(6) Uani 1 1 d . . . . .
H12 H 0.441751 0.057634 0.383236 0.105 Uiso 1 1 calc R U . . .
C13 C 0.3128(2) 0.04807(11) 0.35331(14) 0.1068(8) Uani 1 1 d . . . . .
H13 H 0.312275 0.000645 0.361028 0.128 Uiso 1 1 calc R U . . .
C14 C 0.2346(2) 0.08463(13) 0.32932(13) 0.1022(8) Uani 1 1 d . . . . .
H14 H 0.182257 0.061844 0.324133 0.123 Uiso 1 1 calc R U . . .
C15 C 0.23447(14) 0.15313(10) 0.31353(11) 0.0838(6) Uani 1 1 d . . . . .
H15 H 0.181605 0.176367 0.297419 0.101 Uiso 1 1 calc R U . . .
C16 C 0.31258(12) 0.19052(8) 0.32082(9) 0.0669(4) Uani 1 1 d . . . . .
C17 C 0.31285(10) 0.26331(8) 0.30228(9) 0.0599(4) Uani 1 1 d . . . . .
C18 C 0.22925(10) 0.30221(8) 0.25592(9) 0.0619(4) Uani 1 1 d . . . . .
C19 C 0.16357(10) 0.25754(9) 0.19268(9) 0.0646(4) Uani 1 1 d . . . . .
C20 C 0.19129(11) 0.22237(9) 0.13490(9) 0.0670(4) Uani 1 1 d . . . . .
H20 H 0.249745 0.223550 0.136532 0.080 Uiso 1 1 calc R U . . .
C21 C 0.13314(12) 0.18555(9) 0.07487(10) 0.0731(4) Uani 1 1 d . . . . .
H21 H 0.152926 0.162341 0.036493 0.088 Uiso 1 1 calc R U . . .
C22 C 0.04638(13) 0.18277(10) 0.07113(11) 0.0794(5) Uani 1 1 d . . . . .
H22 H 0.007545 0.157660 0.030814 0.095 Uiso 1 1 calc R U . . .
C23 C 0.01806(13) 0.21763(12) 0.12781(13) 0.0895(6) Uani 1 1 d . . . . .
H23 H -0.040422 0.216113 0.126047 0.107 Uiso 1 1 calc R U . . .
C24 C 0.07598(12) 0.25502(11) 0.18759(12) 0.0833(6) Uani 1 1 d . . . . .
H24 H 0.055620 0.278948 0.225113 0.100 Uiso 1 1 calc R U . . .
C25 C 0.18691(11) 0.33750(9) 0.31420(10) 0.0682(4) Uani 1 1 d . . . . .
C26 C 0.20303(15) 0.31628(11) 0.39330(11) 0.0870(6) Uani 1 1 d . . . . .
H26 H 0.241061 0.279889 0.412431 0.104 Uiso 1 1 calc R U . . .
C27 C 0.1627(2) 0.34907(14) 0.44436(14) 0.1093(8) Uani 1 1 d . . . . .
H27 H 0.174080 0.334477 0.497505 0.131 Uiso 1 1 calc R U . . .
C28 C 0.10655(18) 0.40241(14) 0.41737(15) 0.1057(8) Uani 1 1 d . . . . .
H28 H 0.079479 0.423956 0.451758 0.127 Uiso 1 1 calc R U . . .
C29 C 0.09047(14) 0.42390(12) 0.33955(14) 0.0942(6) Uani 1 1 d . . . . .
H29 H 0.052110 0.460179 0.320877 0.113 Uiso 1 1 calc R U . . .
C30 C 0.13063(12) 0.39226(11) 0.28815(12) 0.0804(5) Uani 1 1 d . . . . .
H30 H 0.119703 0.407960 0.235464 0.096 Uiso 1 1 calc R U . . .
C31 C 0.55715(12) 0.15079(8) 0.39727(9) 0.0681(4) Uani 1 1 d . . . . .
C32 C 0.59873(13) 0.11988(10) 0.34698(11) 0.0815(5) Uani 1 1 d . . . . .
H32 H 0.576017 0.125248 0.291581 0.098 Uiso 1 1 calc R U . . .
C33 C 0.67267(15) 0.08139(11) 0.37625(14) 0.0939(6) Uani 1 1 d . . . . .
H33 H 0.699323 0.060926 0.340864 0.113 Uiso 1 1 calc R U . . .
C34 C 0.70722(17) 0.07310(11) 0.45744(15) 0.1031(7) Uani 1 1 d . . . . .
H34 H 0.756448 0.045969 0.477540 0.124 Uiso 1 1 calc R U . . .
C35 C 0.6691(2) 0.10477(12) 0.50850(13) 0.1124(9) Uani 1 1 d . . . . .
H35 H 0.693867 0.100607 0.563806 0.135 Uiso 1 1 calc R U . . .
C36 C 0.59376(17) 0.14330(10) 0.47936(11) 0.0950(7) Uani 1 1 d . . . . .
H36 H 0.567849 0.164096 0.515101 0.114 Uiso 1 1 calc R U . . .

loop_
_atom_site_aniso_label
_atom_site_aniso_U_11
_atom_site_aniso_U_22
_atom_site_aniso_U_33
_atom_site_aniso_U_23
_atom_site_aniso_U_13
_atom_site_aniso_U_12
O1 0.0651(7) 0.0763(7) 0.0746(7) 0.0061(5) 0.0279(5) 0.0077(5)
O2 0.0643(6) 0.0742(6) 0.0591(6) 0.0032(5) 0.0252(5) -0.0095(5)
C1 0.0623(8) 0.0641(8) 0.0475(7) 0.0026(6) 0.0225(6) 0.0015(6)
C2 0.0594(8) 0.0595(8) 0.0561(8) 0.0012(6) 0.0220(6) -0.0036(6)
C3 0.0590(9) 0.0664(9) 0.0874(11) -0.0002(8) 0.0213(8) -0.0087(7)
C4 0.0747(11) 0.0576(9) 0.1119(15) -0.0043(9) 0.0238(10) -0.0105(8)
C5 0.0713(10) 0.0589(9) 0.0985(13) -0.0061(8) 0.0230(9) 0.0010(7)
C6 0.0582(8) 0.0633(8) 0.0762(10) -0.0031(7) 0.0203(7) -0.0008(7)
C7 0.0593(8) 0.0591(8) 0.0520(7) -0.0009(6) 0.0215(6) -0.0058(6)
C8 0.0643(8) 0.0596(8) 0.0482(7) -0.0012(6) 0.0254(6) -0.0073(6)
C9 0.0709(9) 0.0588(8) 0.0463(7) -0.0003(6) 0.0254(6) -0.0027(6)
C10 0.0919(11) 0.0574(8) 0.0446(7) 0.0004(6) 0.0301(7) -0.0011(7)
C11 0.1072(13) 0.0604(8) 0.0478(7) -0.0007(6) 0.0359(8) -0.0138(8)
C12 0.1449(18) 0.0617(9) 0.0662(10) 0.0016(8) 0.0474(11) -0.0158(11)
C13 0.180(3) 0.0675(11) 0.0873(14) -0.0016(10) 0.0618(16) -0.0410(15)
C14 0.142(2) 0.0895(14) 0.0834(13) -0.0019(11) 0.0466(14) -0.0514(15)
C15 0.1086(14) 0.0863(12) 0.0632(10) -0.0010(8) 0.0355(9) -0.0393(11)
C16 0.0909(11) 0.0679(9) 0.0493(7) -0.0043(6) 0.0320(7) -0.0218(8)
C17 0.0708(9) 0.0662(8) 0.0498(7) -0.0022(6) 0.0288(6) -0.0140(7)
C18 0.0625(8) 0.0746(9) 0.0549(8) -0.0039(7) 0.0268(6) -0.0169(7)
C19 0.0673(9) 0.0780(10) 0.0544(8) -0.0055(7) 0.0270(7) -0.0177(7)
C20 0.0692(9) 0.0787(10) 0.0587(8) -0.0038(7) 0.0274(7) -0.0107(8)
C21 0.0843(11) 0.0793(10) 0.0578(9) -0.0088(8) 0.0239(8) -0.0090(9)
C22 0.0834(12) 0.0869(12) 0.0656(10) -0.0111(8) 0.0176(8) -0.0240(9)
C23 0.0700(11) 0.1160(16) 0.0869(13) -0.0219(11) 0.0297(9) -0.0295(11)
C24 0.0700(10) 0.1126(14) 0.0772(11) -0.0277(10) 0.0368(9) -0.0291(10)
C25 0.0675(9) 0.0827(10) 0.0607(9) -0.0160(8) 0.0287(7) -0.0224(8)
C26 0.1113(15) 0.0959(13) 0.0656(10) -0.0088(9) 0.0441(10) -0.0146(11)
C27 0.158(2) 0.1161(18) 0.0724(13) -0.0160(12) 0.0626(14) -0.0107(17)
C28 0.1257(19) 0.1162(18) 0.0940(16) -0.0379(14) 0.0617(14) -0.0202(15)
C29 0.0877(13) 0.1052(15) 0.0977(15) -0.0326(12) 0.0390(11) -0.0109(11)
C30 0.0728(10) 0.0998(13) 0.0737(11) -0.0150(9) 0.0288(8) -0.0076(10)
C31 0.1023(12) 0.0535(8) 0.0507(8) 0.0035(6) 0.0251(8) 0.0024(8)
C32 0.0962(13) 0.0912(12) 0.0582(9) 0.0046(8) 0.0240(9) 0.0137(10)
C33 0.1016(14) 0.0861(13) 0.0936(14) -0.0006(11) 0.0273(11) 0.0143(11)
C34 0.1209(17) 0.0650(11) 0.1018(16) 0.0085(11) -0.0032(13) 0.0087(11)
C35 0.174(2) 0.0761(12) 0.0648(11) 0.0120(10) -0.0016(13) 0.0121(14)
C36 0.161(2) 0.0680(10) 0.0522(9) 0.0040(8) 0.0245(11) 0.0179(12)

loop_
_atom_type_symbol
_atom_type_description
_atom_type_scat_dispersion_real
_atom_type_scat_dispersion_imag
_atom_type_scat_source
C C 0.0181 0.0091 'International Tables Vol C Tables 4.2.6.8 and 6.1.1.4'
H H 0.0000 0.0000 'International Tables Vol C Tables 4.2.6.8 and 6.1.1.4'
O O 0.0492 0.0322 'International Tables Vol C Tables 4.2.6.8 and 6.1.1.4'

loop_
_geom_angle_atom_site_label_1
_geom_angle_atom_site_label_2
_geom_angle_atom_site_label_3
_geom_angle
_geom_angle_site_symmetry_1
_geom_angle_site_symmetry_3
_geom_angle_publ_flag
C18 O2 H2 109.5 . . ?
O1 C1 C2 126.29(14) . . ?
O1 C1 C9 128.06(14) . . ?
C2 C1 C9 105.63(12) . . ?
C3 C2 C1 127.38(14) . . ?
C3 C2 C7 122.69(14) . . ?
C7 C2 C1 109.77(12) . . ?
C2 C3 H3 120.8 . . ?
C4 C3 C2 118.32(15) . . ?
C4 C3 H3 120.8 . . ?
C3 C4 H4 120.0 . . ?
C3 C4 C5 120.00(15) . . ?
C5 C4 H4 120.0 . . ?
C4 C5 H5 119.2 . . ?
C6 C5 C4 121.62(16) . . ?
C6 C5 H5 119.2 . . ?
C5 C6 H6 120.4 . . ?
C5 C6 C7 119.24(14) . . ?
C7 C6 H6 120.4 . . ?
C2 C7 C8 108.47(12) . . ?
C6 C7 C2 118.03(13) . . ?
C6 C7 C8 133.10(13) . . ?
C9 C8 C7 106.38(12) . . ?
C17 C8 C7 133.34(14) . . ?
C17 C8 C9 120.27(14) . . ?
C8 C9 C1 108.69(12) . . ?
C10 C9 C1 128.00(14) . . ?
C10 C9 C8 123.31(14) . . ?
C9 C10 C11 117.21(15) . . ?
C9 C10 C31 122.55(15) . . ?
C11 C10 C31 120.17(14) . . ?
C12 C11 C10 120.51(18) . . ?
C12 C11 C16 119.21(18) . . ?
C16 C11 C10 120.27(14) . . ?
C11 C12 H12 119.5 . . ?
C13 C12 C11 121.1(2) . . ?
C13 C12 H12 119.5 . . ?
C12 C13 H13 120.0 . . ?
C12 C13 C14 119.9(2) . . ?
C14 C13 H13 120.0 . . ?
C13 C14 H14 119.8 . . ?
C15 C14 C13 120.5(2) . . ?
C15 C14 H14 119.8 . . ?
C14 C15 H15 119.0 . . ?
C14 C15 C16 122.1(2) . . ?
C16 C15 H15 119.0 . . ?
C11 C16 C17 120.57(14) . . ?
C15 C16 C11 116.96(16) . . ?
C15 C16 C17 122.41(18) . . ?
C8 C17 C16 117.17(15) . . ?
C8 C17 C18 120.60(13) . . ?
C16 C17 C18 122.22(13) . . ?
O2 C18 C17 108.27(11) . . ?
O2 C18 C19 104.60(12) . . ?
O2 C18 C25 106.28(13) . . ?
C17 C18 C19 114.07(13) . . ?
C25 C18 C17 110.94(13) . . ?
C25 C18 C19 112.12(12) . . ?
C20 C19 C18 119.51(13) . . ?
C24 C19 C18 122.56(14) . . ?
C24 C19 C20 117.76(15) . . ?
C19 C20 H20 119.6 . . ?
C21 C20 C19 120.79(15) . . ?
C21 C20 H20 119.6 . . ?
C20 C21 H21 119.6 . . ?
C22 C21 C20 120.84(16) . . ?
C22 C21 H21 119.6 . . ?
C21 C22 H22 120.5 . . ?
C23 C22 C21 118.92(16) . . ?
C23 C22 H22 120.5 . . ?
C22 C23 H23 119.8 . . ?
C22 C23 C24 120.38(17) . . ?
C24 C23 H23 119.8 . . ?
C19 C24 C23 121.31(17) . . ?
C19 C24 H24 119.3 . . ?
C23 C24 H24 119.3 . . ?
C26 C25 C18 121.86(18) . . ?
C26 C25 C30 118.18(17) . . ?
C30 C25 C18 119.96(15) . . ?
C25 C26 H26 119.8 . . ?
C25 C26 C27 120.3(2) . . ?
C27 C26 H26 119.8 . . ?
C26 C27 H27 119.6 . . ?
C28 C27 C26 120.7(2) . . ?
C28 C27 H27 119.6 . . ?
C27 C28 H28 120.3 . . ?
C29 C28 C27 119.4(2) . . ?
C29 C28 H28 120.3 . . ?
C28 C29 H29 119.7 . . ?
C28 C29 C30 120.6(2) . . ?
C30 C29 H29 119.7 . . ?
C25 C30 H30 119.6 . . ?
C29 C30 C25 120.7(2) . . ?
C29 C30 H30 119.6 . . ?
C32 C31 C10 121.97(14) . . ?
C32 C31 C36 117.68(18) . . ?
C36 C31 C10 120.32(16) . . ?
C31 C32 H32 119.1 . . ?
C33 C32 C31 121.82(18) . . ?
C33 C32 H32 119.1 . . ?
C32 C33 H33 120.0 . . ?
C34 C33 C32 120.0(2) . . ?
C34 C33 H33 120.0 . . ?
C33 C34 H34 120.3 . . ?
C35 C34 C33 119.5(2) . . ?
C35 C34 H34 120.3 . . ?
C34 C35 H35 119.5 . . ?
C34 C35 C36 120.9(2) . . ?
C36 C35 H35 119.5 . . ?
C31 C36 C35 120.1(2) . . ?
C31 C36 H36 120.0 . . ?
C35 C36 H36 120.0 . . ?

loop_
_geom_bond_atom_site_label_1
_geom_bond_atom_site_label_2
_geom_bond_distance
_geom_bond_site_symmetry_2
_geom_bond_publ_flag
O1 C1 1.2208(18) . ?
O2 H2 0.8200 . ?
O2 C18 1.4421(18) . ?
C1 C2 1.470(2) . ?
C1 C9 1.487(2) . ?
C2 C3 1.383(2) . ?
C2 C7 1.398(2) . ?
C3 H3 0.9300 . ?
C3 C4 1.373(2) . ?
C4 H4 0.9300 . ?
C4 C5 1.387(3) . ?
C5 H5 0.9300 . ?
C5 C6 1.384(2) . ?
C6 H6 0.9300 . ?
C6 C7 1.389(2) . ?
C7 C8 1.5027(19) . ?
C8 C9 1.431(2) . ?
C8 C17 1.380(2) . ?
C9 C10 1.368(2) . ?
C10 C11 1.434(2) . ?
C10 C31 1.491(2) . ?
C11 C12 1.419(2) . ?
C11 C16 1.425(3) . ?
C12 H12 0.9300 . ?
C12 C13 1.363(3) . ?
C13 H13 0.9300 . ?
C13 C14 1.397(4) . ?
C14 H14 0.9300 . ?
C14 C15 1.356(3) . ?
C15 H15 0.9300 . ?
C15 C16 1.421(2) . ?
C16 C17 1.448(2) . ?
C17 C18 1.549(2) . ?
C18 C19 1.550(2) . ?
C18 C25 1.529(2) . ?
C19 C20 1.385(2) . ?
C19 C24 1.383(2) . ?
C20 H20 0.9300 . ?
C20 C21 1.381(2) . ?
C21 H21 0.9300 . ?
C21 C22 1.375(3) . ?
C22 H22 0.9300 . ?
C22 C23 1.371(3) . ?
C23 H23 0.9300 . ?
C23 C24 1.383(3) . ?
C24 H24 0.9300 . ?
C25 C26 1.383(3) . ?
C25 C30 1.384(3) . ?
C26 H26 0.9300 . ?
C26 C27 1.389(3) . ?
C27 H27 0.9300 . ?
C27 C28 1.364(4) . ?
C28 H28 0.9300 . ?
C28 C29 1.363(3) . ?
C29 H29 0.9300 . ?
C29 C30 1.382(3) . ?
C30 H30 0.9300 . ?
C31 C32 1.376(2) . ?
C31 C36 1.383(2) . ?
C32 H32 0.9300 . ?
C32 C33 1.370(3) . ?
C33 H33 0.9300 . ?
C33 C34 1.366(3) . ?
C34 H34 0.9300 . ?
C34 C35 1.356(4) . ?
C35 H35 0.9300 . ?
C35 C36 1.388(3) . ?
C36 H36 0.9300 . ?

loop_
_geom_torsion_atom_site_label_1
_geom_torsion_atom_site_label_2
_geom_torsion_atom_site_label_3
_geom_torsion_atom_site_label_4
_geom_torsion
_geom_torsion_site_symmetry_1
_geom_torsion_site_symmetry_2
_geom_torsion_site_symmetry_3
_geom_torsion_site_symmetry_4
_geom_torsion_publ_flag
O1 C1 C2 C3 -10.7(3) . . . . ?
O1 C1 C2 C7 173.71(14) . . . . ?
O1 C1 C9 C8 -168.91(14) . . . . ?
O1 C1 C9 C10 10.5(2) . . . . ?
O2 C18 C19 C20 64.81(19) . . . . ?
O2 C18 C19 C24 -110.40(18) . . . . ?
O2 C18 C25 C26 -139.08(16) . . . . ?
O2 C18 C25 C30 40.98(19) . . . . ?
C1 C2 C3 C4 -172.65(17) . . . . ?
C1 C2 C7 C6 172.16(13) . . . . ?
C1 C2 C7 C8 -1.51(16) . . . . ?
C1 C9 C10 C11 -178.70(13) . . . . ?
C1 C9 C10 C31 4.3(2) . . . . ?
C2 C1 C9 C8 9.55(14) . . . . ?
C2 C1 C9 C10 -171.01(13) . . . . ?
C2 C3 C4 C5 0.5(3) . . . . ?
C2 C7 C8 C9 7.48(15) . . . . ?
C2 C7 C8 C17 -173.31(14) . . . . ?
C3 C2 C7 C6 -3.7(2) . . . . ?
C3 C2 C7 C8 -177.37(14) . . . . ?
C3 C4 C5 C6 -2.1(3) . . . . ?
C4 C5 C6 C7 0.8(3) . . . . ?
C5 C6 C7 C2 2.0(2) . . . . ?
C5 C6 C7 C8 173.79(16) . . . . ?
C6 C7 C8 C9 -164.87(16) . . . . ?
C6 C7 C8 C17 14.3(3) . . . . ?
C7 C2 C3 C4 2.4(3) . . . . ?
C7 C8 C9 C1 -10.42(14) . . . . ?
C7 C8 C9 C10 170.11(13) . . . . ?
C7 C8 C17 C16 -165.90(14) . . . . ?
C7 C8 C17 C18 15.1(2) . . . . ?
C8 C9 C10 C11 0.7(2) . . . . ?
C8 C9 C10 C31 -176.32(13) . . . . ?
C8 C17 C18 O2 30.23(17) . . . . ?
C8 C17 C18 C19 146.22(13) . . . . ?
C8 C17 C18 C25 -86.02(15) . . . . ?
C9 C1 C2 C3 170.82(15) . . . . ?
C9 C1 C2 C7 -4.79(15) . . . . ?
C9 C8 C17 C16 13.23(19) . . . . ?
C9 C8 C17 C18 -165.74(12) . . . . ?
C9 C10 C11 C12 -178.28(14) . . . . ?
C9 C10 C11 C16 3.0(2) . . . . ?
C9 C10 C31 C32 -93.2(2) . . . . ?
C9 C10 C31 C36 88.9(2) . . . . ?
C10 C11 C12 C13 178.83(16) . . . . ?
C10 C11 C16 C15 -175.65(13) . . . . ?
C10 C11 C16 C17 1.5(2) . . . . ?
C10 C31 C32 C33 -176.33(18) . . . . ?
C10 C31 C36 C35 177.01(19) . . . . ?
C11 C10 C31 C32 89.9(2) . . . . ?
C11 C10 C31 C36 -88.0(2) . . . . ?
C11 C12 C13 C14 -2.3(3) . . . . ?
C11 C16 C17 C8 -9.6(2) . . . . ?
C11 C16 C17 C18 169.31(13) . . . . ?
C12 C11 C16 C15 5.6(2) . . . . ?
C12 C11 C16 C17 -177.23(13) . . . . ?
C12 C13 C14 C15 3.7(3) . . . . ?
C13 C14 C15 C16 -0.3(3) . . . . ?
C14 C15 C16 C11 -4.4(2) . . . . ?
C14 C15 C16 C17 178.54(17) . . . . ?
C15 C16 C17 C8 167.35(14) . . . . ?
C15 C16 C17 C18 -13.7(2) . . . . ?
C16 C11 C12 C13 -2.4(2) . . . . ?
C16 C17 C18 O2 -148.69(13) . . . . ?
C16 C17 C18 C19 -32.70(18) . . . . ?
C16 C17 C18 C25 95.06(16) . . . . ?
C17 C8 C9 C1 170.24(12) . . . . ?
C17 C8 C9 C10 -9.2(2) . . . . ?
C17 C18 C19 C20 -53.30(19) . . . . ?
C17 C18 C19 C24 131.49(18) . . . . ?
C17 C18 C25 C26 -21.6(2) . . . . ?
C17 C18 C25 C30 158.45(14) . . . . ?
C18 C19 C20 C21 -176.07(16) . . . . ?
C18 C19 C24 C23 176.48(19) . . . . ?
C18 C25 C26 C27 -179.30(18) . . . . ?
C18 C25 C30 C29 178.73(16) . . . . ?
C19 C18 C25 C26 107.21(18) . . . . ?
C19 C18 C25 C30 -72.73(19) . . . . ?
C19 C20 C21 C22 -0.2(3) . . . . ?
C20 C19 C24 C23 1.2(3) . . . . ?
C20 C21 C22 C23 0.4(3) . . . . ?
C21 C22 C23 C24 0.1(3) . . . . ?
C22 C23 C24 C19 -1.0(4) . . . . ?
C24 C19 C20 C21 -0.6(3) . . . . ?
C25 C18 C19 C20 179.54(15) . . . . ?
C25 C18 C19 C24 4.3(2) . . . . ?
C25 C26 C27 C28 0.2(4) . . . . ?
C26 C25 C30 C29 -1.2(3) . . . . ?
C26 C27 C28 C29 -0.4(4) . . . . ?
C27 C28 C29 C30 -0.2(4) . . . . ?
C28 C29 C30 C25 1.0(3) . . . . ?
C30 C25 C26 C27 0.6(3) . . . . ?
C31 C10 C11 C12 -1.2(2) . . . . ?
C31 C10 C11 C16 -179.95(13) . . . . ?
C31 C32 C33 C34 -0.2(3) . . . . ?
C32 C31 C36 C35 -1.0(3) . . . . ?
C32 C33 C34 C35 -1.8(4) . . . . ?
C33 C34 C35 C36 2.5(4) . . . . ?
C34 C35 C36 C31 -1.0(4) . . . . ?
C36 C31 C32 C33 1.6(3) . . . . ?
